data_4029144
loop_
_publ_author_name
'Camus, Nathalie'
'Halime, Zakaria'
'Le Bris, Nathalie'
'Bernard, H\'el\`ene'
'Platas-Iglesias, Carlos'
'Tripier, Rapha\"el'

_publ_section_title
;
 Full Control of the Regiospecific N-Functionalization of C-Functionalized
 Cyclam Bisaminal Derivatives and Application to the Synthesis of their
 TETA, TE2A, and CB-TE2A Analogues.
;
_journal_issue 5
_journal_name_full 'The Journal of organic chemistry'
_journal_page_first 1885
_journal_page_last 1899
_journal_paper_doi 10.1021/jo4028566
_journal_volume 79
_journal_year 2014
_chemical_absolute_configuration ad
_chemical_formula_moiety 'C21 H31 N4 O2 1+, Br 1-, 3(H2 O)'
_chemical_formula_sum 'C21 H37 Br N4 O5'
_chemical_formula_weight 505.46
_space_group_IT_number 9
_symmetry_cell_setting monoclinic
_symmetry_Int_Tables_number 9
_symmetry_space_group_name_Hall 'C -2yc'
_symmetry_space_group_name_H-M 'C 1 c 1'
_atom_sites_solution_hydrogens geom
_atom_sites_solution_primary direct
_atom_sites_solution_secondary difmap
_audit_conform_dict_location ftp://ftp.iucr.org/pub/cif_core.dic
_audit_conform_dict_name cif_core.dic
_audit_conform_dict_version 2.3
_audit_creation_date 2010-10-07T09:17:51-00:00
_audit_creation_method 'WinGX routine CIF_UPDATE'
_cell_angle_alpha 90
_cell_angle_beta 106.925(11)
_cell_angle_gamma 90
_cell_formula_units_Z 4
_cell_length_a 19.9358(19)
_cell_length_b 8.2953(6)
_cell_length_c 14.5790(14)
_cell_measurement_reflns_used 3008
_cell_measurement_temperature 170(2)
_cell_measurement_theta_max 23.84
_cell_measurement_theta_min 2.7
_cell_volume 2306.6(4)
_computing_cell_refinement
;
        CrysAlis RED, Oxford Diffraction Ltd.,
        Version 1.171.33.52 (release 06-11-2009 CrysAlis171 .NET)
        (compiled Nov  6 2009,16:24:50)
;
_computing_data_collection
;
        CrysAlis CCD, Oxford Diffraction Ltd.,
        Version 1.171.33.52 (release 06-11-2009 CrysAlis171 .NET)
        (compiled Nov  6 2009,16:24:50)
;
_computing_data_reduction
;
        CrysAlis RED, Oxford Diffraction Ltd.,
        Version 1.171.33.52 (release 06-11-2009 CrysAlis171 .NET)
        (compiled Nov  6 2009,16:24:50)
;
_computing_molecular_graphics 'ORTEP3 for Windows (Farrugia, 1997)'
_computing_publication_material 'PLATON (Spek, 1980-2002)'
_computing_structure_refinement 'SHELXL-97 (Sheldrick, 1997)'
_computing_structure_solution 'SHELXS-97 (Sheldrick, 1997)'
_diffrn_ambient_temperature 170(2)
_diffrn_detector 'CCD plate'
_diffrn_detector_area_resol_mean 8.3622
_diffrn_measured_fraction_theta_full 0.997
_diffrn_measured_fraction_theta_max 0.997
_diffrn_measurement_device 'Kappa-geometry diffractometer'
_diffrn_measurement_device_type 'Xcalibur, Sapphire2, large Be window'
_diffrn_measurement_method
;
4 stepped omega-scans over 115 deg. with kappa -79 deg. (chi -58.3 deg.),
phi 0, 90, 180, 270 deg.
step 1 deg., exposure time 60 s
detector distance 50 mm
detector angle 30 deg.
;
_diffrn_orient_matrix_UB_11 -0.0039571123
_diffrn_orient_matrix_UB_12 0.0849601115
_diffrn_orient_matrix_UB_13 -0.0029991325
_diffrn_orient_matrix_UB_21 -0.036925995
_diffrn_orient_matrix_UB_22 -0.0092101098
_diffrn_orient_matrix_UB_23 -0.0175560731
_diffrn_orient_matrix_UB_31 -0.0022579742
_diffrn_orient_matrix_UB_32 0.0020090512
_diffrn_orient_matrix_UB_33 0.0476419142
_diffrn_radiation_monochromator graphite
_diffrn_radiation_probe x-ray
_diffrn_radiation_type MoK\a
_diffrn_radiation_wavelength 0.71073
_diffrn_reflns_av_R_equivalents 0.0542
_diffrn_reflns_av_unetI/netI 0.0744
_diffrn_reflns_limit_h_max 24
_diffrn_reflns_limit_h_min -24
_diffrn_reflns_limit_k_max 10
_diffrn_reflns_limit_k_min -10
_diffrn_reflns_limit_l_max 18
_diffrn_reflns_limit_l_min -10
_diffrn_reflns_number 8530
_diffrn_reflns_theta_full 26.36
_diffrn_reflns_theta_max 26.36
_diffrn_reflns_theta_min 3.73
_diffrn_source 'sealed X-ray tube'
_exptl_absorpt_coefficient_mu 1.822
_exptl_absorpt_correction_T_max 0.92
_exptl_absorpt_correction_T_min 0.752
_exptl_absorpt_correction_type analytical
_exptl_absorpt_process_details
;
        CrysAlis RED, Oxford Diffraction Ltd.,
        Version 1.171.33.52 (release 06-11-2009 CrysAlis171 .NET)
        (compiled Nov  6 2009,16:24:50)
Analytical numeric absorption correction using a multifaceted crystal
                        model based on expressions derived by R.C. Clark & J.S.
        (Clark, R. C. & Reid, J. S. (1995). Acta Cryst. A51, 887-897)
;
_exptl_crystal_colour colourless
_exptl_crystal_density_diffrn 1.456
_exptl_crystal_density_method 'not measured'
_exptl_crystal_description
;
        fragment of flat needle, axis [0 0 1], main faces {1 0 0}
;
_exptl_crystal_F_000 1064
_exptl_crystal_size_max 0.22
_exptl_crystal_size_mid 0.14
_exptl_crystal_size_min 0.05
_refine_diff_density_max 0.522
_refine_diff_density_min -0.292
_refine_diff_density_rms 0.062
_refine_ls_abs_structure_details 'Flack H D (1983), Acta Cryst. A39, 876-881'
_refine_ls_abs_structure_Flack 0.011(8)
_refine_ls_extinction_method none
_refine_ls_goodness_of_fit_ref 0.909
_refine_ls_hydrogen_treatment mixed
_refine_ls_matrix_type full
_refine_ls_number_parameters 301
_refine_ls_number_reflns 3295
_refine_ls_number_restraints 13
_refine_ls_restrained_S_all 0.925
_refine_ls_R_factor_all 0.056
_refine_ls_R_factor_gt 0.0394
_refine_ls_shift/su_max 0
_refine_ls_shift/su_mean 0
_refine_ls_structure_factor_coef Fsqd
_refine_ls_weighting_details 'calc w=1/[\s^2^(Fo^2^)+(0.0305P)^2^+0.0000P] where P=(Fo^2^+2Fc^2^)/3'
_refine_ls_weighting_scheme calc
_refine_ls_wR_factor_gt 0.0661
_refine_ls_wR_factor_ref 0.0711
_reflns_number_gt 2518
_reflns_number_total 3295
_reflns_threshold_expression >2sigma(I)
_cod_data_source_file jo4028566_si_002.cif
_cod_data_source_block cd46-b0
_cod_original_sg_symbol_H-M 'C c'
_cod_database_code 4029144

loop_
_symmetry_equiv_pos_as_xyz
'x, y, z'
'x, -y, z+1/2'
'x+1/2, y+1/2, z'
'x+1/2, -y+1/2, z+1/2'

loop_
_atom_site_label
_atom_site_type_symbol
_atom_site_fract_x
_atom_site_fract_y
_atom_site_fract_z
_atom_site_U_iso_or_equiv
_atom_site_adp_type
_atom_site_occupancy
_atom_site_symmetry_multiplicity
_atom_site_calc_flag
_atom_site_refinement_flags
C1 C 0.1314(2) 0.0835(5) 0.3463(3) 0.0196(11) Uani 1 1 d .
H1A H 0.1121 0.1912 0.3535 0.024 Uiso 1 1 calc R
H1B H 0.0914 0.0099 0.3198 0.024 Uiso 1 1 calc R
C2 C 0.1737(2) 0.0956(5) 0.2763(3) 0.0200(10) Uani 1 1 d .
H2A H 0.1867 -0.0139 0.2607 0.024 Uiso 1 1 calc R
H2B H 0.1448 0.1461 0.2162 0.024 Uiso 1 1 calc R
C3 C 0.2678(2) 0.2508(5) 0.2505(3) 0.0220(10) Uani 1 1 d .
C4 C 0.3394(3) 0.3307(5) 0.2867(4) 0.0219(11) Uani 1 1 d .
H4 H 0.3309 0.4491 0.2901 0.026 Uiso 1 1 calc R
C5 C 0.3789(2) 0.2767(5) 0.3878(3) 0.0231(10) Uani 1 1 d .
H5A H 0.399 0.1684 0.3846 0.028 Uiso 1 1 calc R
H5B H 0.4184 0.3519 0.4146 0.028 Uiso 1 1 calc R
C6 C 0.3063(2) 0.4304(5) 0.4669(3) 0.0215(10) Uani 1 1 d .
H6A H 0.2753 0.4715 0.4053 0.026 Uiso 1 1 calc R
H6B H 0.345 0.5083 0.4914 0.026 Uiso 1 1 calc R
C7 C 0.2656(2) 0.4094(5) 0.5382(3) 0.0234(10) Uani 1 1 d .
H7A H 0.2972 0.3689 0.5995 0.028 Uiso 1 1 calc R
H7B H 0.2468 0.5151 0.5507 0.028 Uiso 1 1 calc R
C8 C 0.1690(2) 0.2829(5) 0.5744(3) 0.0274(11) Uani 1 1 d .
H8A H 0.1546 0.3916 0.5892 0.033 Uiso 1 1 calc R
H8B H 0.2001 0.2361 0.6342 0.033 Uiso 1 1 calc R
C9 C 0.1058(2) 0.1786(5) 0.5372(3) 0.0254(10) Uani 1 1 d .
H9A H 0.0731 0.23 0.4804 0.03 Uiso 1 1 calc R
H9B H 0.0814 0.1666 0.587 0.03 Uiso 1 1 calc R
C10 C 0.1269(2) 0.0162(5) 0.5105(3) 0.0239(10) Uani 1 1 d .
H10A H 0.0841 -0.0465 0.4792 0.029 Uiso 1 1 calc R
H10B H 0.1526 -0.0418 0.5696 0.029 Uiso 1 1 calc R
C11 C 0.2346(2) 0.1396(4) 0.4844(3) 0.0172(9) Uani 1 1 d .
H11 H 0.2643 0.0954 0.5468 0.021 Uiso 1 1 calc R
C12 C 0.27987(19) 0.1538(5) 0.4148(3) 0.0148(9) Uani 1 1 d .
H12 H 0.3028 0.0469 0.4135 0.018 Uiso 1 1 calc R
C13 C 0.2018(2) -0.1495(4) 0.4395(3) 0.0188(10) Uani 1 1 d .
H13A H 0.2352 -0.1472 0.4008 0.023 Uiso 1 1 calc R
H13B H 0.2282 -0.1825 0.5054 0.023 Uiso 1 1 calc R
C14 C 0.1465(2) -0.2741(5) 0.3981(3) 0.0205(10) Uani 1 1 d .
C15 C 0.1053(2) -0.3405(5) 0.4507(3) 0.0265(10) Uani 1 1 d .
H15 H 0.1124 -0.3082 0.5153 0.032 Uiso 1 1 calc R
C16 C 0.0545(2) -0.4527(5) 0.4102(3) 0.0303(12) Uani 1 1 d .
H16 H 0.0257 -0.4947 0.4463 0.036 Uiso 1 1 calc R
C17 C 0.0452(2) -0.5043(6) 0.3174(4) 0.0376(13) Uani 1 1 d .
H17 H 0.0096 -0.5806 0.289 0.045 Uiso 1 1 calc R
C18 C 0.0878(3) -0.4445(6) 0.2662(4) 0.0400(15) Uani 1 1 d .
H18 H 0.0824 -0.4818 0.2029 0.048 Uiso 1 1 calc R
C19 C 0.1380(2) -0.3315(5) 0.3061(3) 0.0304(11) Uani 1 1 d .
H19 H 0.1673 -0.2919 0.2702 0.037 Uiso 1 1 calc R
C20 C 0.3815(2) 0.3075(5) 0.2146(3) 0.0234(10) Uani 1 1 d .
H20A H 0.3936 0.1921 0.2126 0.028 Uiso 1 1 calc R
H20B H 0.352 0.3386 0.1499 0.028 Uiso 1 1 calc R
C21 C 0.4477(2) 0.4057(6) 0.2397(3) 0.0331(12) Uani 1 1 d .
H21A H 0.4365 0.5181 0.2528 0.04 Uiso 1 1 calc R
H21B H 0.4806 0.3621 0.2991 0.04 Uiso 1 1 calc R
N1 N 0.17278(16) 0.0237(4) 0.4431(2) 0.0166(8) Uani 1 1 d .
N2 N 0.23738(16) 0.1914(4) 0.3156(2) 0.0169(7) Uani 1 1 d .
N3 N 0.33470(17) 0.2704(4) 0.4527(2) 0.0181(8) Uani 1 1 d .
N4 N 0.20701(17) 0.2949(4) 0.5019(2) 0.0198(8) Uani 1 1 d .
O1 O 0.23694(16) 0.2458(4) 0.1643(2) 0.0333(8) Uani 1 1 d .
O2 O 0.48140(17) 0.4066(4) 0.1663(2) 0.0415(9) Uani 1 1 d .
H2O H 0.4596 0.3457 0.1215 0.05 Uiso 1 1 calc R
Br1 Br 0.34432(3) 0.17976(5) 0.79904(3) 0.04023(15) Uani 1 1 d .
O3 O 0.52965(17) 0.6896(4) 0.1089(3) 0.0410(9) Uani 1 1 d D
H3O H 0.515(2) 0.599(3) 0.124(4) 0.049 Uiso 1 1 d D
H3P H 0.4940(18) 0.749(5) 0.100(4) 0.049 Uiso 1 1 d D
O4 O 0.41322(17) 0.1114(4) 0.6167(2) 0.0353(8) Uani 1 1 d D
H4O H 0.390(2) 0.128(6) 0.655(3) 0.042 Uiso 1 1 d D
H4P H 0.389(2) 0.174(5) 0.573(2) 0.042 Uiso 1 1 d D
O5 O 0.4424(2) 0.1699(5) 0.0326(3) 0.0573(11) Uani 1 1 d D
H5O H 0.416(3) 0.174(6) -0.0255(19) 0.069 Uiso 1 1 d D
H5P H 0.428(3) 0.081(4) 0.052(4) 0.069 Uiso 1 1 d D

loop_
_atom_site_aniso_label
_atom_site_aniso_U_11
_atom_site_aniso_U_22
_atom_site_aniso_U_33
_atom_site_aniso_U_23
_atom_site_aniso_U_13
_atom_site_aniso_U_12
C1 0.012(2) 0.024(2) 0.018(3) 0.003(2) -0.003(2) 0.0011(18)
C2 0.018(2) 0.024(2) 0.020(3) 0.001(2) 0.007(2) -0.0006(18)
C3 0.025(2) 0.025(2) 0.014(2) 0.0001(19) 0.002(2) -0.0022(19)
C4 0.023(2) 0.0233(19) 0.022(3) 0.000(2) 0.011(2) -0.002(2)
C5 0.018(2) 0.031(3) 0.023(3) 0.000(2) 0.011(2) -0.0040(18)
C6 0.024(3) 0.021(2) 0.020(3) -0.0019(19) 0.006(2) -0.0048(18)
C7 0.031(3) 0.020(2) 0.019(3) -0.0035(19) 0.007(2) -0.0020(19)
C8 0.034(3) 0.030(3) 0.022(3) -0.002(2) 0.016(2) 0.000(2)
C9 0.027(2) 0.026(2) 0.029(3) 0.003(2) 0.017(2) 0.005(2)
C10 0.023(3) 0.031(3) 0.024(3) 0.007(2) 0.017(2) 0.0001(19)
C11 0.017(2) 0.020(2) 0.015(2) 0.0002(18) 0.0049(19) -0.0005(16)
C12 0.016(2) 0.018(2) 0.010(2) -0.0007(17) 0.0033(18) -0.0016(16)
C13 0.015(2) 0.022(2) 0.020(2) 0.0005(19) 0.0058(19) 0.0014(17)
C14 0.021(2) 0.022(2) 0.018(2) 0.0047(19) 0.006(2) 0.0023(18)
C15 0.027(3) 0.024(3) 0.031(3) 0.003(2) 0.012(2) -0.002(2)
C16 0.023(2) 0.024(3) 0.046(3) 0.009(2) 0.012(2) 0.0004(19)
C17 0.034(3) 0.028(3) 0.036(3) -0.002(2) -0.014(3) -0.014(2)
C18 0.069(4) 0.032(3) 0.012(3) -0.004(2) 0.001(3) -0.013(3)
C19 0.048(3) 0.025(2) 0.023(3) -0.001(2) 0.017(2) -0.009(2)
C20 0.026(2) 0.024(3) 0.024(3) 0.004(2) 0.012(2) -0.002(2)
C21 0.034(3) 0.037(3) 0.034(3) -0.002(2) 0.019(2) -0.007(2)
N1 0.0175(19) 0.0184(18) 0.0164(19) 0.0017(15) 0.0088(16) -0.0032(14)
N2 0.0153(18) 0.0244(19) 0.0119(18) -0.0012(17) 0.0051(15) -0.0070(16)
N3 0.0158(18) 0.023(2) 0.0156(19) -0.0014(16) 0.0057(16) -0.0033(14)
N4 0.025(2) 0.0157(19) 0.023(2) -0.0005(16) 0.0138(17) 0.0004(15)
O1 0.035(2) 0.047(2) 0.0180(19) 0.0047(16) 0.0083(16) -0.0103(15)
O2 0.043(2) 0.048(2) 0.046(2) -0.0039(18) 0.033(2) -0.0131(16)
Br1 0.0461(3) 0.0396(3) 0.0409(3) 0.0123(3) 0.0221(2) 0.0024(3)
O3 0.029(2) 0.044(2) 0.056(2) 0.011(2) 0.021(2) 0.0020(17)
O4 0.035(2) 0.042(2) 0.027(2) 0.0079(16) 0.0059(17) 0.0070(15)
O5 0.075(3) 0.064(3) 0.038(2) -0.012(2) 0.023(2) -0.026(2)

loop_
_atom_type_symbol
_atom_type_description
_atom_type_scat_dispersion_real
_atom_type_scat_dispersion_imag
_atom_type_scat_source
C C 0.0033 0.0016 'International Tables Vol C Tables 4.2.6.8 and 6.1.1.4'
H H 0 0 'International Tables Vol C Tables 4.2.6.8 and 6.1.1.4'
N N 0.0061 0.0033 'International Tables Vol C Tables 4.2.6.8 and 6.1.1.4'
O O 0.0106 0.006 'International Tables Vol C Tables 4.2.6.8 and 6.1.1.4'
Br Br -0.2901 2.4595 'International Tables Vol C Tables 4.2.6.8 and 6.1.1.4'

loop_
_geom_angle_atom_site_label_1
_geom_angle_atom_site_label_2
_geom_angle_atom_site_label_3
_geom_angle
N1 C1 C2 113.5(3)
N1 C1 H1A 108.9
C2 C1 H1A 108.9
N1 C1 H1B 108.9
C2 C1 H1B 108.9
H1A C1 H1B 107.7
N2 C2 C1 111.3(3)
N2 C2 H2A 109.4
C1 C2 H2A 109.4
N2 C2 H2B 109.4
C1 C2 H2B 109.4
H2A C2 H2B 108
O1 C3 N2 120.7(4)
O1 C3 C4 120.6(4)
N2 C3 C4 118.6(4)
C3 C4 C5 112.2(4)
C3 C4 C20 110.6(4)
C5 C4 C20 113.1(4)
C3 C4 H4 106.8
C5 C4 H4 106.8
C20 C4 H4 106.8
N3 C5 C4 113.2(4)
N3 C5 H5A 108.9
C4 C5 H5A 108.9
N3 C5 H5B 108.9
C4 C5 H5B 108.9
H5A C5 H5B 107.7
N3 C6 C7 107.3(3)
N3 C6 H6A 110.3
C7 C6 H6A 110.3
N3 C6 H6B 110.3
C7 C6 H6B 110.3
H6A C6 H6B 108.5
N4 C7 C6 110.8(3)
N4 C7 H7A 109.5
C6 C7 H7A 109.5
N4 C7 H7B 109.5
C6 C7 H7B 109.5
H7A C7 H7B 108.1
N4 C8 C9 109.5(4)
N4 C8 H8A 109.8
C9 C8 H8A 109.8
N4 C8 H8B 109.8
C9 C8 H8B 109.8
H8A C8 H8B 108.2
C8 C9 C10 110.2(3)
C8 C9 H9A 109.6
C10 C9 H9A 109.6
C8 C9 H9B 109.6
C10 C9 H9B 109.6
H9A C9 H9B 108.1
C9 C10 N1 113.4(3)
C9 C10 H10A 108.9
N1 C10 H10A 108.9
C9 C10 H10B 108.9
N1 C10 H10B 108.9
H10A C10 H10B 107.7
N4 C11 N1 108.8(3)
N4 C11 C12 111.8(3)
N1 C11 C12 110.2(3)
N4 C11 H11 108.7
N1 C11 H11 108.7
C12 C11 H11 108.7
N3 C12 N2 112.8(3)
N3 C12 C11 108.7(3)
N2 C12 C11 112.3(3)
N3 C12 H12 107.6
N2 C12 H12 107.6
C11 C12 H12 107.6
C14 C13 N1 114.3(3)
C14 C13 H13A 108.7
N1 C13 H13A 108.7
C14 C13 H13B 108.7
N1 C13 H13B 108.7
H13A C13 H13B 107.6
C19 C14 C15 118.1(4)
C19 C14 C13 119.6(4)
C15 C14 C13 122.2(4)
C16 C15 C14 120.7(4)
C16 C15 H15 119.6
C14 C15 H15 119.6
C15 C16 C17 120.2(4)
C15 C16 H16 119.9
C17 C16 H16 119.9
C18 C17 C16 119.4(4)
C18 C17 H17 120.3
C16 C17 H17 120.3
C19 C18 C17 120.4(5)
C19 C18 H18 119.8
C17 C18 H18 119.8
C18 C19 C14 121.0(4)
C18 C19 H19 119.5
C14 C19 H19 119.5
C21 C20 C4 112.5(4)
C21 C20 H20A 109.1
C4 C20 H20A 109.1
C21 C20 H20B 109.1
C4 C20 H20B 109.1
H20A C20 H20B 107.8
O2 C21 C20 113.2(4)
O2 C21 H21A 108.9
C20 C21 H21A 108.9
O2 C21 H21B 108.9
C20 C21 H21B 108.9
H21A C21 H21B 107.7
C1 N1 C10 110.6(3)
C1 N1 C11 108.6(3)
C10 N1 C11 109.6(3)
C1 N1 C13 112.5(3)
C10 N1 C13 106.5(3)
C11 N1 C13 109.1(3)
C3 N2 C2 115.8(3)
C3 N2 C12 120.9(3)
C2 N2 C12 116.9(3)
C12 N3 C5 107.8(3)
C12 N3 C6 112.1(3)
C5 N3 C6 112.5(3)
C11 N4 C8 111.5(3)
C11 N4 C7 109.5(3)
C8 N4 C7 107.7(3)
C21 O2 H2O 109.5
H3O O3 H3P 103(4)
H4O O4 H4P 96(4)
H5O O5 H5P 101(4)

loop_
_geom_bond_atom_site_label_1
_geom_bond_atom_site_label_2
_geom_bond_distance
_geom_bond_site_symmetry_2
_geom_bond_publ_flag
C1 N1 1.497(5) . ?
C1 C2 1.504(6) . ?
C1 H1A 0.99 . ?
C1 H1B 0.99 . ?
C2 N2 1.466(5) . ?
C2 H2A 0.99 . ?
C2 H2B 0.99 . ?
C3 O1 1.229(5) . ?
C3 N2 1.358(5) . ?
C3 C4 1.522(7) . ?
C4 C5 1.522(7) . ?
C4 C20 1.538(7) . ?
C4 H4 1 . ?
C5 N3 1.471(5) . ?
C5 H5A 0.99 . ?
C5 H5B 0.99 . ?
C6 N3 1.481(5) . ?
C6 C7 1.505(6) . ?
C6 H6A 0.99 . ?
C6 H6B 0.99 . ?
C7 N4 1.479(5) . ?
C7 H7A 0.99 . ?
C7 H7B 0.99 . ?
C8 N4 1.472(5) . ?
C8 C9 1.494(6) . ?
C8 H8A 0.99 . ?
C8 H8B 0.99 . ?
C9 C10 1.496(6) . ?
C9 H9A 0.99 . ?
C9 H9B 0.99 . ?
C10 N1 1.526(5) . ?
C10 H10A 0.99 . ?
C10 H10B 0.99 . ?
C11 N4 1.452(5) . ?
C11 N1 1.541(5) . ?
C11 C12 1.547(5) . ?
C11 H11 1 . ?
C12 N3 1.443(5) . ?
C12 N2 1.481(5) . ?
C12 H12 1 . ?
C13 C14 1.504(5) . ?
C13 N1 1.555(5) . ?
C13 H13A 0.99 . ?
C13 H13B 0.99 . ?
C14 C19 1.385(6) . ?
C14 C15 1.390(6) . ?
C15 C16 1.375(6) . ?
C15 H15 0.95 . ?
C16 C17 1.380(6) . ?
C16 H16 0.95 . ?
C17 C18 1.376(7) . ?
C17 H17 0.95 . ?
C18 C19 1.371(6) . ?
C18 H18 0.95 . ?
C19 H19 0.95 . ?
C20 C21 1.503(6) . ?
C20 H20A 0.99 . ?
C20 H20B 0.99 . ?
C21 O2 1.418(5) . ?
C21 H21A 0.99 . ?
C21 H21B 0.99 . ?
O2 H2O 0.84 . ?
O3 H3O 0.85(4) . ?
O3 H3P 0.84(4) . ?
O4 H4O 0.83(4) . ?
O4 H4P 0.85(4) . ?
O5 H5O 0.86(4) . ?
O5 H5P 0.87(4) . ?

loop_
_geom_hbond_atom_site_label_D
_geom_hbond_atom_site_label_H
_geom_hbond_atom_site_label_A
_geom_hbond_distance_DH
_geom_hbond_distance_HA
_geom_hbond_distance_DA
_geom_hbond_angle_DHA
_geom_hbond_site_symmetry_A
O2 H2O O5 0.84 1.91 2.716(5) 159.3 .
O3 H3O O2 0.854(19) 1.91(2) 2.758(4) 175(5) .
O3 H3P O4 0.844(19) 2.06(3) 2.878(5) 164(5) 2_564
O4 H4O Br1 0.834(19) 2.56(2) 3.376(3) 168(4) .
O4 H4P N3 0.859(19) 1.94(2) 2.780(5) 166(5) .
O5 H5O Br1 0.86(2) 2.54(2) 3.398(4) 177(5) 1_554
O5 H5P O4 0.87(2) 1.92(2) 2.776(5) 168(5) 2_554
